data_2224578
loop_
_publ_author_name
'Li, Qiuhong'
'Ng, Seik Weng'

_publ_section_title
;
 Hexakis(dimethyl sulfoxide-\k<i>O</i>)cobalt(III) trinitrate
;
_journal_coeditor_code CI2949
_journal_issue 1
_journal_name_full 'Acta Crystallographica Section E'
_journal_page_first m21
_journal_paper_doi 10.1107/S1600536809051423
_journal_volume 66
_journal_year 2010
_chemical_formula_iupac '[Co (C2 H6 O S)6] (N O3)3'
_chemical_formula_moiety 'C12 H36 Co1 O6 S6 3+, 3(N O3 -)'
_chemical_formula_sum 'C12 H36 Co N3 O15 S6'
_chemical_formula_weight 713.73
_chemical_name_systematic
;
Hexakis(dimethyl sulfoxide-\k<i>O</i>)cobalt(III) trinitrate
;
_space_group_IT_number 148
_symmetry_cell_setting trigonal
_symmetry_space_group_name_Hall '-R 3'
_symmetry_space_group_name_H-M 'R -3 :H'
_atom_sites_solution_hydrogens geom
_atom_sites_solution_primary direct
_atom_sites_solution_secondary difmap
_audit_creation_method SHELXL-97
_cell_angle_alpha 90.00
_cell_angle_beta 90.00
_cell_angle_gamma 120.00
_cell_formula_units_Z 3
_cell_length_a 11.526(3)
_cell_length_b 11.526(3)
_cell_length_c 19.998(5)
_cell_measurement_reflns_used 1446
_cell_measurement_temperature 298(2)
_cell_measurement_theta_max 27.2
_cell_measurement_theta_min 2.3
_cell_volume 2300.8(10)
_computing_cell_refinement 'SAINT (Bruker, 1996)'
_computing_data_collection 'SMART (Bruker, 1996)'
_computing_data_reduction 'SAINT (Bruker, 1996)'
_computing_molecular_graphics 'X-SEED (Barbour, 2001)'
_computing_publication_material 'publCIF (Westrip, 2009)'
_computing_structure_refinement 'SHELXL97 (Sheldrick, 2008)'
_computing_structure_solution 'SHELXS97 (Sheldrick, 2008)'
_diffrn_ambient_temperature 298(2)
_diffrn_measured_fraction_theta_full 0.982
_diffrn_measured_fraction_theta_max 0.982
_diffrn_measurement_device_type 'Bruker SMART 1000 area-detector diffractometer'
_diffrn_measurement_method '\f and \w scans'
_diffrn_radiation_monochromator graphite
_diffrn_radiation_source 'fine-focus sealed tube'
_diffrn_radiation_type MoK\a
_diffrn_radiation_wavelength 0.71073
_diffrn_reflns_av_R_equivalents 0.0618
_diffrn_reflns_av_sigmaI/netI 0.0530
_diffrn_reflns_limit_h_max 5
_diffrn_reflns_limit_h_min -14
_diffrn_reflns_limit_k_max 14
_diffrn_reflns_limit_k_min -11
_diffrn_reflns_limit_l_max 25
_diffrn_reflns_limit_l_min -25
_diffrn_reflns_number 3840
_diffrn_reflns_theta_full 27.41
_diffrn_reflns_theta_max 27.41
_diffrn_reflns_theta_min 2.28
_diffrn_standards_number 0
_exptl_absorpt_coefficient_mu 1.031
_exptl_absorpt_correction_T_max 0.6953
_exptl_absorpt_correction_T_min 0.6320
_exptl_absorpt_correction_type multi-scan
_exptl_absorpt_process_details '(SADABS; Sheldrick, 1996)'
_exptl_crystal_colour Red
_exptl_crystal_density_diffrn 1.545
_exptl_crystal_density_method 'not measured'
_exptl_crystal_description Block
_exptl_crystal_F_000 1116
_exptl_crystal_size_max 0.49
_exptl_crystal_size_mid 0.41
_exptl_crystal_size_min 0.38
_refine_diff_density_max 0.592
_refine_diff_density_min -0.618
_refine_ls_extinction_method none
_refine_ls_goodness_of_fit_ref 1.067
_refine_ls_hydrogen_treatment constr
_refine_ls_matrix_type full
_refine_ls_number_parameters 67
_refine_ls_number_reflns 1158
_refine_ls_number_restraints 7
_refine_ls_restrained_S_all 1.065
_refine_ls_R_factor_all 0.0652
_refine_ls_R_factor_gt 0.0455
_refine_ls_shift/su_max 0.001
_refine_ls_shift/su_mean 0.001
_refine_ls_structure_factor_coef Fsqd
_refine_ls_weighting_details 'calc w=1/[\s^2^(Fo^2^)+(0.0617P)^2^+5.5038P] where P=(Fo^2^+2Fc^2^)/3'
_refine_ls_weighting_scheme calc
_refine_ls_wR_factor_gt 0.1168
_refine_ls_wR_factor_ref 0.1361
_reflns_number_gt 879
_reflns_number_total 1158
_reflns_threshold_expression I>2\s(I)
_cod_data_source_file ci2949.cif
_cod_data_source_block I
_cod_depositor_comments
;
The following automatic conversions were performed:
'_symmetry_cell_setting' value 'Trigonal' changed to 'trigonal' according
to '/home/saulius/struct/CIF-dictionaries/cif_core.dic' dictionary named
'cif_core.dic' version 2.4.1 from 2010-06-29.

Automatic conversion script
Id: cif_fix_enum 1527 2010-12-29 10:47:43Z saulius 

The following automatic conversions were performed:

'_symmetry_cell_setting' value 'Trigonal' changed to 'trigonal'
according to /home/saulius/struct/CIF-dictionaries/cif_core.dic
dictionary named 'cif_core.dic' version 2.4.1 from 2010-06-29.

Automatic conversion script
Id: cif_fix_values 1715 2011-07-08 13:25:40Z adriana 
;
_cod_original_sg_symbol_H-M 'R -3'
_cod_database_code 2224578
_cod_database_fobs_code 2224578

loop_
_symmetry_equiv_pos_as_xyz
'x, y, z'
'-y, x-y, z'
'-x+y, -x, z'
'x+2/3, y+1/3, z+1/3'
'-y+2/3, x-y+1/3, z+1/3'
'-x+y+2/3, -x+1/3, z+1/3'
'x+1/3, y+2/3, z+2/3'
'-y+1/3, x-y+2/3, z+2/3'
'-x+y+1/3, -x+2/3, z+2/3'
'-x, -y, -z'
'y, -x+y, -z'
'x-y, x, -z'
'-x+2/3, -y+1/3, -z+1/3'
'y+2/3, -x+y+1/3, -z+1/3'
'x-y+2/3, x+1/3, -z+1/3'
'-x+1/3, -y+2/3, -z+2/3'
'y+1/3, -x+y+2/3, -z+2/3'
'x-y+1/3, x+2/3, -z+2/3'

loop_
_atom_site_type_symbol
_atom_site_label
_atom_site_fract_x
_atom_site_fract_y
_atom_site_fract_z
_atom_site_U_iso_or_equiv
_atom_site_adp_type
_atom_site_calc_flag
_atom_site_refinement_flags
_atom_site_occupancy
_atom_site_disorder_assembly
_atom_site_disorder_group
Co Co1 0.6667 0.3333 0.3333 0.0336(3) Uani d S 1 . .
S S1 0.48481(8) 0.41879(8) 0.25413(4) 0.0388(3) Uani d . 1 . .
C C1 0.3940(4) 0.3538(5) 0.17922(18) 0.0567(10) Uani d . 1 . .
H H1A 0.4494 0.3427 0.1470 0.085 Uiso calc R 1 . .
H H1B 0.3673 0.4147 0.1620 0.085 Uiso calc R 1 . .
H H1C 0.3158 0.2686 0.1880 0.085 Uiso calc R 1 . .
C C2 0.3544(4) 0.4062(5) 0.3061(2) 0.0591(10) Uani d . 1 . .
H H2A 0.2805 0.3160 0.3051 0.089 Uiso calc R 1 . .
H H2B 0.3254 0.4662 0.2903 0.089 Uiso calc R 1 . .
H H2C 0.3867 0.4296 0.3511 0.089 Uiso calc R 1 . .
O O1 0.5100(2) 0.3062(2) 0.27796(11) 0.0379(5) Uani d . 1 . .
O O2 0.6649(4) 0.4393(3) 0.0814(2) 0.0838(11) Uani d . 1 . .
N N1 0.6667 0.3333 0.0819(3) 0.0516(13) Uani d S 1 . .
N N2 0.331(2) 0.657(2) 0.1524(6) 0.060(4) Uiso d PD 0.1667 A -1
O O3 0.246(2) 0.612(3) 0.1984(10) 0.104(5) Uiso d PD 0.1667 A -1
O O4 0.407(3) 0.7797(19) 0.1464(11) 0.104(5) Uiso d PD 0.1667 A -1
O O5 0.338(2) 0.578(2) 0.1132(11) 0.104(5) Uiso d PD 0.1667 A -1

loop_
_atom_site_aniso_label
_atom_site_aniso_U_11
_atom_site_aniso_U_22
_atom_site_aniso_U_33
_atom_site_aniso_U_12
_atom_site_aniso_U_13
_atom_site_aniso_U_23
Co1 0.0312(4) 0.0312(4) 0.0385(5) 0.01558(19) 0.000 0.000
S1 0.0334(5) 0.0343(5) 0.0474(5) 0.0159(4) -0.0051(3) 0.0031(3)
C1 0.057(2) 0.077(3) 0.0426(19) 0.038(2) -0.0106(17) 0.0001(18)
C2 0.063(3) 0.069(3) 0.062(2) 0.046(2) 0.000(2) -0.009(2)
O1 0.0327(12) 0.0352(12) 0.0462(12) 0.0173(10) -0.0078(9) -0.0010(10)
O2 0.078(2) 0.0523(19) 0.130(3) 0.0389(18) 0.007(2) 0.0059(19)
N1 0.047(2) 0.047(2) 0.061(3) 0.0234(10) 0.000 0.000

loop_
_atom_type_symbol
_atom_type_description
_atom_type_scat_dispersion_real
_atom_type_scat_dispersion_imag
_atom_type_scat_source
C C 0.0033 0.0016 'International Tables Vol C Tables 4.2.6.8 and 6.1.1.4'
H H 0.0000 0.0000 'International Tables Vol C Tables 4.2.6.8 and 6.1.1.4'
N N 0.0061 0.0033 'International Tables Vol C Tables 4.2.6.8 and 6.1.1.4'
O O 0.0106 0.0060 'International Tables Vol C Tables 4.2.6.8 and 6.1.1.4'
S S 0.1246 0.1234 'International Tables Vol C Tables 4.2.6.8 and 6.1.1.4'
Co Co 0.3494 0.9721 'International Tables Vol C Tables 4.2.6.8 and 6.1.1.4'

loop_
_geom_angle_atom_site_label_1
_geom_angle_atom_site_label_2
_geom_angle_atom_site_label_3
_geom_angle_site_symmetry_1
_geom_angle_site_symmetry_3
_geom_angle
_geom_angle_publ_flag
O1 Co1 O1 17 18_545 92.45(9) ?
O1 Co1 O1 17 2_655 180.0 ?
O1 Co1 O1 18_545 2_655 87.55(9) ?
O1 Co1 O1 17 3_665 87.56(9) ?
O1 Co1 O1 18_545 3_665 180.0 ?
O1 Co1 O1 2_655 3_665 92.44(9) ?
O1 Co1 O1 17 . 87.56(9) ?
O1 Co1 O1 18_545 . 87.56(9) ?
O1 Co1 O1 2_655 . 92.44(9) ?
O1 Co1 O1 3_665 . 92.44(9) ?
O1 Co1 O1 17 16_655 92.45(9) ?
O1 Co1 O1 18_545 16_655 92.44(9) ?
O1 Co1 O1 2_655 16_655 87.55(9) ?
O1 Co1 O1 3_665 16_655 87.56(9) ?
O1 Co1 O1 . 16_655 179.9980(10) ?
O1 S1 C1 . . 103.10(17) ?
O1 S1 C2 . . 104.99(17) ?
C1 S1 C2 . . 99.5(2) ?
S1 C1 H1A . . 109.5 ?
S1 C1 H1B . . 109.5 ?
H1A C1 H1B . . 109.5 ?
S1 C1 H1C . . 109.5 ?
H1A C1 H1C . . 109.5 ?
H1B C1 H1C . . 109.5 ?
S1 C2 H2A . . 109.5 ?
S1 C2 H2B . . 109.5 ?
H2A C2 H2B . . 109.5 ?
S1 C2 H2C . . 109.5 ?
H2A C2 H2C . . 109.5 ?
H2B C2 H2C . . 109.5 ?
S1 O1 Co1 . . 125.03(13) ?
O2 N1 O2 3_665 2_655 119.996(15) ?
O2 N1 O2 3_665 . 119.995(10) ?
O2 N1 O2 2_655 . 119.996(15) ?
O4 N2 O5 . . 120.6(10) ?
O4 N2 O3 . . 120.3(10) ?
O5 N2 O3 . . 119.0(10) ?

loop_
_geom_bond_atom_site_label_1
_geom_bond_atom_site_label_2
_geom_bond_site_symmetry_2
_geom_bond_distance
_geom_bond_publ_flag
Co1 O1 17 2.005(2) ?
Co1 O1 18_545 2.005(2) ?
Co1 O1 2_655 2.005(2) ?
Co1 O1 3_665 2.005(2) ?
Co1 O1 . 2.005(2) ?
Co1 O1 16_655 2.005(2) ?
S1 O1 . 1.540(2) ?
S1 C1 . 1.765(4) ?
S1 C2 . 1.773(4) ?
C1 H1A . 0.96 ?
C1 H1B . 0.96 ?
C1 H1C . 0.96 ?
C2 H2A . 0.96 ?
C2 H2B . 0.96 ?
C2 H2C . 0.96 ?
O2 N1 . 1.232(3) ?
N1 O2 3_665 1.232(3) ?
N1 O2 2_655 1.232(3) ?
N2 O4 . 1.238(9) ?
N2 O5 . 1.238(9) ?
N2 O3 . 1.253(9) ?

loop_
_geom_torsion_atom_site_label_1
_geom_torsion_atom_site_label_2
_geom_torsion_atom_site_label_3
_geom_torsion_atom_site_label_4
_geom_torsion_site_symmetry_1
_geom_torsion_site_symmetry_2
_geom_torsion_site_symmetry_3
_geom_torsion_site_symmetry_4
_geom_torsion
_geom_torsion_publ_flag
C1 S1 O1 Co1 . . . . 151.6(2) ?
C2 S1 O1 Co1 . . . . -104.7(2) ?
O1 Co1 O1 S1 17 . . . 43.10(12) ?
O1 Co1 O1 S1 18_545 . . . 135.7(2) ?
O1 Co1 O1 S1 2_655 . . . -136.90(12) ?
O1 Co1 O1 S1 3_665 . . . -44.3(2) ?
